data_7047910
loop_
_publ_author_name
'Zhang, Zu-Zhen'
'Lee, Gene-Hsiang'
'Yang, Chen-I'

_publ_section_title
;
 The use of a semi-flexible bipyrimidyl ligand for the construction of
 azide-based coordination polymers: structural diversities and magnetic
 properties.
;
_journal_issue 46
_journal_name_full 'Dalton transactions (Cambridge, England : 2003)'
_journal_page_first 16709
_journal_page_last 16722
_journal_paper_doi 10.1039/c8dt03928c
_journal_volume 47
_journal_year 2018
_chemical_formula_sum 'C10 H6 Co2 N17'
_chemical_formula_weight 482.18
_space_group_crystal_system monoclinic
_space_group_IT_number 12
_space_group_name_Hall '-C 2y'
_space_group_name_H-M_alt 'C 1 2/m 1'
_symmetry_space_group_name_Hall '-C 2y'
_symmetry_space_group_name_H-M 'C 1 2/m 1'
_atom_sites_solution_hydrogens geom
_audit_creation_method SHELXL-2014/7
_audit_update_record
;
2018-10-26 deposited with the CCDC.
2018-10-26 downloaded from the CCDC.
;
_cell_angle_alpha 90
_cell_angle_beta 95.111(2)
_cell_angle_gamma 90
_cell_formula_units_Z 2
_cell_length_a 11.1688(3)
_cell_length_b 12.1405(3)
_cell_length_c 6.0137(2)
_cell_measurement_reflns_used 3299
_cell_measurement_temperature 150(2)
_cell_measurement_theta_max 27.50
_cell_measurement_theta_min 2.48
_cell_volume 812.18(4)
_computing_cell_refinement DENZO-SMN
_computing_data_collection 'NONIUS COLLECT'
_computing_data_reduction DENZO-SMN
_computing_molecular_graphics 'Bruker SHELXTL'
_computing_publication_material 'Bruker SHELXTL'
_computing_structure_refinement 'SHELXL-2014/7 (Sheldrick, 2014)'
_computing_structure_solution 'SHELXS-97 (Sheldrick, 2008)'
_diffrn_ambient_temperature 150(2)
_diffrn_measured_fraction_theta_full 1.000
_diffrn_measured_fraction_theta_max 1.000
_diffrn_measurement_device_type 'NONIUS KappaCCD'
_diffrn_measurement_method '\w scans'
_diffrn_radiation_type MoK\a
_diffrn_radiation_wavelength 0.71073
_diffrn_reflns_av_R_equivalents 0.0349
_diffrn_reflns_av_unetI/netI 0.0350
_diffrn_reflns_Laue_measured_fraction_full 1.000
_diffrn_reflns_Laue_measured_fraction_max 1.000
_diffrn_reflns_limit_h_max 14
_diffrn_reflns_limit_h_min -14
_diffrn_reflns_limit_k_max 15
_diffrn_reflns_limit_k_min -15
_diffrn_reflns_limit_l_max 7
_diffrn_reflns_limit_l_min -7
_diffrn_reflns_number 3299
_diffrn_reflns_point_group_measured_fraction_full 1.000
_diffrn_reflns_point_group_measured_fraction_max 1.000
_diffrn_reflns_theta_full 25.242
_diffrn_reflns_theta_max 27.493
_diffrn_reflns_theta_min 2.483
_exptl_absorpt_coefficient_mu 2.086
_exptl_absorpt_correction_T_max 0.745
_exptl_absorpt_correction_T_min 0.569
_exptl_absorpt_correction_type multi-scan
_exptl_absorpt_process_details 'SORTAV (Blessing, 1995)'
_exptl_crystal_colour red
_exptl_crystal_density_diffrn 1.972
_exptl_crystal_description needle
_exptl_crystal_F_000 478
_exptl_crystal_size_max 0.150
_exptl_crystal_size_mid 0.050
_exptl_crystal_size_min 0.040
_refine_diff_density_max 0.453
_refine_diff_density_min -0.550
_refine_diff_density_rms 0.091
_refine_ls_extinction_method none
_refine_ls_goodness_of_fit_ref 1.062
_refine_ls_hydrogen_treatment constr
_refine_ls_matrix_type full
_refine_ls_number_parameters 78
_refine_ls_number_reflns 985
_refine_ls_number_restraints 0
_refine_ls_restrained_S_all 1.062
_refine_ls_R_factor_all 0.0436
_refine_ls_R_factor_gt 0.0305
_refine_ls_shift/su_max 0.000
_refine_ls_shift/su_mean 0.000
_refine_ls_structure_factor_coef Fsqd
_refine_ls_weighting_details 'w=1/[\s^2^(Fo^2^)+(0.0423P)^2^+0.6866P] where P=(Fo^2^+2Fc^2^)/3'
_refine_ls_weighting_scheme calc
_refine_ls_wR_factor_gt 0.0752
_refine_ls_wR_factor_ref 0.0799
_reflns_Friedel_coverage 0.000
_reflns_number_gt 771
_reflns_number_total 985
_reflns_threshold_expression 'I > 2\s(I)'
_cod_data_source_file c8dt03928c2.cif
_cod_data_source_block compound_1
_cod_depositor_comments 'Adding full bibliography for 7047910--7047913.cif.'
_cod_database_code 7047910
_shelx_shelxl_version_number 2014/7
_shelx_space_group_comment
; 
The symmetry employed for this shelxl refinement is uniquely defined 
by the following loop, which should always be used as a source of 
symmetry information in preference to the above space-group names. 
They are only intended as comments. 
;
_shelx_estimated_absorpt_t_min 0.745
_shelx_estimated_absorpt_t_max 0.921

loop_
_space_group_symop_operation_xyz
'x, y, z'
'-x, y, -z'
'x+1/2, y+1/2, z'
'-x+1/2, y+1/2, -z'
'-x, -y, -z'
'x, -y, z'
'-x+1/2, -y+1/2, -z'
'x+1/2, -y+1/2, z'

loop_
_atom_site_label
_atom_site_type_symbol
_atom_site_fract_x
_atom_site_fract_y
_atom_site_fract_z
_atom_site_U_iso_or_equiv
_atom_site_adp_type
_atom_site_occupancy
_atom_site_site_symmetry_order
_atom_site_calc_flag
_atom_site_refinement_flags_posn
_atom_site_refinement_flags_adp
_atom_site_refinement_flags_occupancy
Co Co 0.2500 0.2500 1.0000 0.01688(17) Uani 1 2 d S . P
N1 N 0.09000(19) 0.33695(18) 0.9114(4) 0.0242(5) Uani 1 1 d . . .
N2 N 0.0000 0.3352(2) 1.0000 0.0207(6) Uani 1 2 d S T P
N3 N 0.1986(2) 0.2243(2) 1.3295(3) 0.0272(5) Uani 1 1 d . . .
N4 N 0.2500 0.2500 1.5000 0.0202(6) Uani 1 2 d S . P
N5 N 0.16063(17) 0.09749(17) 0.8902(3) 0.0183(4) Uani 1 1 d . . .
C1 C 0.1984(3) 0.0000 0.9707(6) 0.0201(7) Uani 1 2 d S T P
H1 H 0.2568 0.0000 1.0956 0.024 Uiso 1 2 calc R U P
C2 C 0.0406(3) 0.0000 0.6037(5) 0.0162(7) Uani 1 2 d S T P
C3 C 0.0808(2) 0.0970(2) 0.7085(4) 0.0183(5) Uani 1 1 d . . .
H3 H 0.0510 0.1654 0.6498 0.022 Uiso 1 1 calc R U .
N6 N 0.3529(8) 0.0000 1.5707(14) 0.049(2) Uani 0.5 2 d S T P
C4 C 0.4384(5) 0.0000 1.5340(8) 0.0403(10) Uani 1 2 d S T P

loop_
_atom_site_aniso_label
_atom_site_aniso_U_11
_atom_site_aniso_U_22
_atom_site_aniso_U_33
_atom_site_aniso_U_23
_atom_site_aniso_U_13
_atom_site_aniso_U_12
Co 0.0169(3) 0.0176(3) 0.0157(2) -0.00065(18) -0.00073(17) -0.00034(18)
N1 0.0196(11) 0.0247(11) 0.0281(11) 0.0019(9) 0.0001(9) 0.0003(9)
N2 0.0220(16) 0.0153(14) 0.0235(14) 0.000 -0.0052(13) 0.000
N3 0.0260(12) 0.0387(13) 0.0168(11) -0.0010(9) 0.0021(9) -0.0064(9)
N4 0.0220(15) 0.0222(15) 0.0172(14) 0.0030(12) 0.0052(12) -0.0009(12)
N5 0.0193(10) 0.0186(10) 0.0164(9) -0.0008(8) -0.0022(8) 0.0005(8)
C1 0.0223(18) 0.0197(17) 0.0172(16) 0.000 -0.0037(13) 0.000
C2 0.0143(16) 0.0187(17) 0.0154(15) 0.000 -0.0003(13) 0.000
C3 0.0193(12) 0.0172(11) 0.0182(11) 0.0010(9) 0.0009(9) 0.0003(10)
N6 0.050(5) 0.044(5) 0.054(5) 0.000 0.016(4) 0.000
C4 0.050(3) 0.034(2) 0.036(2) 0.000 -0.007(2) 0.000

loop_
_atom_type_symbol
_atom_type_description
_atom_type_scat_dispersion_real
_atom_type_scat_dispersion_imag
_atom_type_scat_source
C C 0.0033 0.0016 'International Tables Vol C Tables 4.2.6.8 and 6.1.1.4'
H H 0.0000 0.0000 'International Tables Vol C Tables 4.2.6.8 and 6.1.1.4'
N N 0.0061 0.0033 'International Tables Vol C Tables 4.2.6.8 and 6.1.1.4'
Co Co 0.3494 0.9721 'International Tables Vol C Tables 4.2.6.8 and 6.1.1.4'

loop_
_geom_angle_atom_site_label_1
_geom_angle_atom_site_label_2
_geom_angle_atom_site_label_3
_geom_angle
_geom_angle_site_symmetry_1
_geom_angle_site_symmetry_3
N1 Co N1 180.0 7_557 .
N1 Co N3 90.92(9) 7_557 7_557
N1 Co N3 89.08(9) . 7_557
N1 Co N3 89.08(9) 7_557 .
N1 Co N3 90.92(9) . .
N3 Co N3 180.0 7_557 .
N1 Co N5 90.36(7) 7_557 .
N1 Co N5 89.64(7) . .
N3 Co N5 89.82(8) 7_557 .
N3 Co N5 90.18(8) . .
N1 Co N5 89.64(7) 7_557 7_557
N1 Co N5 90.36(7) . 7_557
N3 Co N5 90.18(8) 7_557 7_557
N3 Co N5 89.82(8) . 7_557
N5 Co N5 180.00(6) . 7_557
N2 N1 Co 128.02(18) . .
N1 N2 N1 177.9(4) . 2_557
N4 N3 Co 128.46(15) . .
N3 N4 N3 180.0 7_558 .
C1 N5 C3 117.1(2) . .
C1 N5 Co 121.54(18) . .
C3 N5 Co 120.11(16) . .
N5 C1 N5 125.2(3) 6 .
C3 C2 C3 115.7(3) 6 .
C3 C2 C2 122.15(14) 6 5_556
C3 C2 C2 122.15(14) . 5_556
N5 C3 C2 122.3(2) . .
N6 C4 C4 176.7(8) . 5_658

loop_
_geom_bond_atom_site_label_1
_geom_bond_atom_site_label_2
_geom_bond_distance
_geom_bond_site_symmetry_2
Co N1 2.103(2) 7_557
Co N1 2.103(2) .
Co N3 2.135(2) 7_557
Co N3 2.135(2) .
Co N5 2.178(2) .
Co N5 2.178(2) 7_557
N1 N2 1.179(2) .
N2 N1 1.179(2) 2_557
N3 N4 1.172(2) .
N4 N3 1.172(2) 7_558
N5 C1 1.333(3) .
N5 C3 1.347(3) .
C1 N5 1.333(3) 6
C2 C3 1.392(3) 6
C2 C3 1.392(3) .
C2 C2 1.475(6) 5_556
N6 C4 1.000(8) .
C4 C4 1.470(11) 5_658
